data_7119117
loop_
_publ_author_name
'Christoph Schoo'
'Svetlana V. Klementyeva'
'Michael T. Gamer'
'Sergey N. Konchenko'
'Peter W. Roesky'

_publ_section_title
;
 Samarocene oxide: from an undesired decomposition product to a new
 reagent
;
_journal_name_full Chem.Commun.
_journal_page_first 6654
_journal_volume 52
_journal_year 2016
_chemical_formula_moiety 'C44 H68 O4 S Sm2'
_chemical_formula_sum 'C44 H68 O4 S Sm2'
_chemical_formula_weight 993.74
_space_group_crystal_system monoclinic
_space_group_IT_number 14
_space_group_name_Hall '-P 2ybc'
_space_group_name_H-M_alt 'P 1 21/c 1'
_symmetry_space_group_name_Hall '-P 2ybc'
_symmetry_space_group_name_H-M 'P 1 21/c 1'
_atom_sites_solution_hydrogens geom
_audit_creation_date 2015-11-24
_audit_creation_method
;
Olex2 1.2
(compiled 2015.09.30 svn.r3233 for OlexSys, GUI svn.r5103)
;
_audit_update_record
;
2016-02-26 deposited with the CCDC.
2016-04-13 downloaded from the CCDC.
;
_cell_angle_alpha 90
_cell_angle_beta 108.56(3)
_cell_angle_gamma 90
_cell_formula_units_Z 4
_cell_length_a 17.824(4)
_cell_length_b 16.299(3)
_cell_length_c 16.056(3)
_cell_measurement_reflns_used 7571
_cell_measurement_temperature 195
_cell_measurement_theta_max 27.06
_cell_measurement_theta_min 1.74
_cell_volume 4421.9(17)
_computing_molecular_graphics 'Olex2 (Dolomanov et al., 2009)'
_computing_publication_material 'Olex2 (Dolomanov et al., 2009)'
_computing_structure_refinement 'ShelXL (Sheldrick, 2015)'
_computing_structure_solution 'ShelXT (Sheldrick, 2015)'
_diffrn_ambient_temperature 195.0
_diffrn_measured_fraction_theta_full 0.989
_diffrn_measured_fraction_theta_max 0.989
_diffrn_measurement_device_type 'STOE IPDS 2'
_diffrn_radiation_type MoK\a
_diffrn_radiation_wavelength 0.71073
_diffrn_reflns_av_R_equivalents 0.0924
_diffrn_reflns_av_unetI/netI 0.1738
_diffrn_reflns_Laue_measured_fraction_full 0.989
_diffrn_reflns_Laue_measured_fraction_max 0.989
_diffrn_reflns_limit_h_max 16
_diffrn_reflns_limit_h_min -21
_diffrn_reflns_limit_k_max 17
_diffrn_reflns_limit_k_min -20
_diffrn_reflns_limit_l_max 19
_diffrn_reflns_limit_l_min -19
_diffrn_reflns_number 18573
_diffrn_reflns_point_group_measured_fraction_full 0.989
_diffrn_reflns_point_group_measured_fraction_max 0.989
_diffrn_reflns_theta_full 25.999
_diffrn_reflns_theta_max 25.999
_diffrn_reflns_theta_min 1.736
_exptl_absorpt_coefficient_mu 2.715
_exptl_absorpt_correction_T_max 0.8115
_exptl_absorpt_correction_T_min 0.6772
_exptl_absorpt_correction_type integration
_exptl_absorpt_process_details 'STOE XRed & XShape'
_exptl_crystal_colour 'clear yellow'
_exptl_crystal_colour_lustre clear
_exptl_crystal_colour_modifier .
_exptl_crystal_colour_primary yellow
_exptl_crystal_density_diffrn 1.493
_exptl_crystal_description prism
_exptl_crystal_F_000 2016
_exptl_crystal_size_max 0.199
_exptl_crystal_size_mid 0.159
_exptl_crystal_size_min 0.094
_refine_diff_density_max 1.201
_refine_diff_density_min -0.712
_refine_diff_density_rms 0.127
_refine_ls_extinction_coef .
_refine_ls_extinction_method none
_refine_ls_goodness_of_fit_ref 0.731
_refine_ls_hydrogen_treatment constr
_refine_ls_matrix_type full
_refine_ls_number_parameters 419
_refine_ls_number_reflns 8591
_refine_ls_number_restraints 0
_refine_ls_restrained_S_all 0.731
_refine_ls_R_factor_all 0.1092
_refine_ls_R_factor_gt 0.0471
_refine_ls_shift/su_max 0.099
_refine_ls_shift/su_mean 0.006
_refine_ls_structure_factor_coef Fsqd
_refine_ls_weighting_details 'w=1/[\s^2^(Fo^2^)+(0.0220P)^2^] where P=(Fo^2^+2Fc^2^)/3'
_refine_ls_weighting_scheme calc
_refine_ls_wR_factor_gt 0.0809
_refine_ls_wR_factor_ref 0.0914
_reflns_Friedel_coverage 0.000
_reflns_Friedel_fraction_full .
_reflns_Friedel_fraction_max .
_reflns_number_gt 4297
_reflns_number_total 8591
_reflns_threshold_expression 'I > 2\s(I)'
_cod_data_source_file c6cc02450e2.cif
_cod_data_source_block 4
_cod_database_code 7119117
_shelx_space_group_comment
;
The symmetry employed for this shelxl refinement is uniquely defined
by the following loop, which should always be used as a source of
symmetry information in preference to the above space-group names.
They are only intended as comments.
;
_olex2_refinement_description
;
1. Fixed Uiso
 At 1.2 times of:
  All C(H,H) groups, All C(H,H,H,H) groups
 At 1.5 times of:
  All C(H,H,H) groups, All C(H,H,H,H,H,H) groups
2. Others
 Fixed Sof: C35B(0.5) C34B(0.5) C33B(0.5) C32B(0.5) C31B(0.5) C40B(0.5)
 H40A(0.5) H40B(0.5) H40C(0.5) C39B(0.5) H39A(0.5) H39B(0.5) H39C(0.5)
 C38B(0.5) H38A(0.5) H38B(0.5) H38C(0.5) C37B(0.5) H37A(0.5) H37B(0.5)
 H37C(0.5) H41A(0.5) H41B(0.5) H41C(0.5) H41D(0.5) C42B(0.5) H42A(0.5)
 H42B(0.5) C43B(0.5) H43A(0.5) H43B(0.5) C44B(0.5) H44A(0.5) H44B(0.5)
 C14B(0.5) C13B(0.5) C12B(0.5) C11B(0.5) C15B(0.5) C19B(0.5) H19A(0.5)
 H19B(0.5) H19C(0.5) C18B(0.5) H18A(0.5) H18B(0.5) H18C(0.5) C17B(0.5)
 H17A(0.5) H17B(0.5) H17C(0.5) C16B(0.5) H16A(0.5) H16B(0.5) H16C(0.5)
 C20B(0.5) H20A(0.5) H20B(0.5) H20C(0.5) C42A(0.5) H42C(0.5) H42D(0.5)
 C44A(0.5) H44C(0.5) H44D(0.5) C43A(0.5) H43C(0.5) H43D(0.5) C35A(0.5)
 C34A(0.5) C33A(0.5) C32A(0.5) C31A(0.5) C40A(0.5) H40D(0.5) H40E(0.5)
 H40F(0.5) C39A(0.5) H39D(0.5) H39E(0.5) H39F(0.5) C38A(0.5) H38D(0.5)
 H38E(0.5) H38F(0.5) C37A(0.5) H37D(0.5) H37E(0.5) H37F(0.5) C15A(0.5)
 C14A(0.5) C13A(0.5) C12A(0.5) C11A(0.5) C20A(0.5) H20D(0.5) H20E(0.5)
 H20F(0.5) C19A(0.5) H19D(0.5) H19E(0.5) H19F(0.5) C18A(0.5) H18D(0.5)
 H18E(0.5) H18F(0.5) C17A(0.5) H17D(0.5) H17E(0.5) H17F(0.5) C16A(0.5)
 H16D(0.5) H16E(0.5) H16F(0.5) H0AD(0.5) H0AE(0.5) H0AF(0.5) H0AA(0.5)
 H0AB(0.5) H0AC(0.5)
3.a Secondary CH2 refined with riding coordinates:
 C41(H41A,H41B), C41(H41C,H41D), C42B(H42A,H42B), C43B(H43A,H43B), C44B(H44A,
 H44B), C42A(H42C,H42D), C44A(H44C,H44D), C43A(H43C,H43D)
3.b Cp* refined as free rotating group:
 C14B(C13B,C12B,C11B,C15B,C19B,C18B,C17B,C16B,C20B), C15A(C14A,C13A,C12A,C11A,
 C20A,C19A,C18A,C17A,C16A)
3.c Idealised Me refined as rotating group:
 C26(H26A,H26B,H26C), C40B(H40A,H40B,H40C), C39B(H39A,H39B,H39C), C38B(H38A,
 H38B,H38C), C37B(H37A,H37B,H37C), C7(H7A,H7B,H7C), C28(H28A,H28B,H28C), C8(H8A,
 H8B,H8C), C6(H6A,H6B,H6C), C29(H29A,H29B,H29C), C9(H9A,H9B,H9C), C27(H27A,H27B,
 H27C), C30(H30A,H30B,H30C), C10(H10A,H10B,H10C), C19B(H19A,H19B,H19C),
 C18B(H18A,H18B,H18C), C17B(H17A,H17B,H17C), C16B(H16A,H16B,H16C), C20B(H20A,
 H20B,H20C), C40A(H40D,H40E,H40F), C39A(H39D,H39E,H39F), C38A(H38D,H38E,H38F),
 C37A(H37D,H37E,H37F), C20A(H20D,H20E,H20F), C19A(H19D,H19E,H19F), C18A(H18D,
 H18E,H18F), C17A(H17D,H17E,H17F), C16A(H16D,H16E,H16F), C0AA(H0AD,H0AE,H0AF),
 C0AA(H0AA,H0AB,H0AC)
;
_shelx_shelxl_version_number 2014/7
_olex2_submission_special_instructions 'No special instructions were received'

loop_
_space_group_symop_operation_xyz
'x, y, z'
'-x, y+1/2, -z+1/2'
'-x, -y, -z'
'x, -y-1/2, z-1/2'

loop_
_atom_site_label
_atom_site_type_symbol
_atom_site_fract_x
_atom_site_fract_y
_atom_site_fract_z
_atom_site_U_iso_or_equiv
_atom_site_adp_type
_atom_site_occupancy
_atom_site_site_symmetry_order
_atom_site_calc_flag
_atom_site_refinement_flags_posn
_atom_site_refinement_flags_adp
_atom_site_refinement_flags_occupancy
_atom_site_disorder_assembly
_atom_site_disorder_group
Sm2 Sm 0.30158(3) 0.61199(2) 0.74693(2) 0.03288(12) Uani 1 1 d . . . . .
Sm1 Sm 0.17821(3) 0.24385(2) 0.74166(3) 0.03763(12) Uani 1 1 d . . . . .
S1 S 0.19273(14) 0.42539(12) 0.74063(15) 0.0425(5) Uani 1 1 d . . . . .
O1 O 0.2224(4) 0.3666(3) 0.8192(3) 0.0487(16) Uani 1 1 d . . . . .
O3 O 0.2645(3) 0.4779(3) 0.7420(3) 0.0416(15) Uani 1 1 d . . . . .
O2 O 0.1808(3) 0.3647(3) 0.6638(3) 0.0455(16) Uani 1 1 d . . . . .
O4 O 0.4341(4) 0.5658(4) 0.7516(5) 0.0585(18) Uani 1 1 d . . . . .
C23 C 0.3487(5) 0.7229(6) 0.8806(5) 0.046(2) Uani 1 1 d . . . . .
C5 C 0.0530(6) 0.1513(6) 0.7390(7) 0.051(2) Uani 1 1 d . . . . .
C26 C 0.1827(6) 0.5887(7) 0.8960(6) 0.065(3) Uani 1 1 d . . . . .
H26A H 0.1382 0.6122 0.8492 0.098 Uiso 1 1 calc GR . . . .
H26B H 0.1758 0.5999 0.9531 0.098 Uiso 1 1 calc GR . . . .
H26C H 0.1845 0.5293 0.8876 0.098 Uiso 1 1 calc GR . . . .
C24 C 0.3895(5) 0.6512(6) 0.9140(5) 0.046(2) Uani 1 1 d . . . . .
C21 C 0.2584(5) 0.6266(6) 0.8932(5) 0.046(2) Uani 1 1 d . . . . .
C35B C 0.1666(17) 0.6651(15) 0.6130(14) 0.046(7) Uiso 0.5 1 d . . P A 2
C34B C 0.2224(12) 0.7294(11) 0.6339(10) 0.030(4) Uiso 0.5 1 d . . P A 2
C33B C 0.2871(14) 0.7154(12) 0.6075(11) 0.030(4) Uiso 0.5 1 d . . P A 2
C32B C 0.2751(16) 0.6315(14) 0.5782(13) 0.039(7) Uiso 0.5 1 d . . P A 2
C31B C 0.2016(13) 0.6094(15) 0.5794(12) 0.036(6) Uiso 0.5 1 d . . P A 2
C40B C 0.0924(17) 0.6588(19) 0.6312(19) 0.076(8) Uiso 0.5 1 d . . P A 2
H40A H 0.0873 0.7050 0.6680 0.113 Uiso 0.5 1 calc GR . P A 2
H40B H 0.0912 0.6072 0.6621 0.113 Uiso 0.5 1 calc GR . P A 2
H40C H 0.0485 0.6598 0.5759 0.113 Uiso 0.5 1 calc GR . P A 2
C39B C 0.1982(17) 0.8164(16) 0.6564(16) 0.084(8) Uiso 0.5 1 d . . P A 2
H39A H 0.1526 0.8118 0.6777 0.126 Uiso 0.5 1 calc GR . P A 2
H39B H 0.1842 0.8508 0.6036 0.126 Uiso 0.5 1 calc GR . P A 2
H39C H 0.2427 0.8413 0.7020 0.126 Uiso 0.5 1 calc GR . P A 2
C38B C 0.3535(14) 0.7794(15) 0.6142(14) 0.074(7) Uiso 0.5 1 d . . P A 2
H38A H 0.3969 0.7709 0.6690 0.111 Uiso 0.5 1 calc GR . P A 2
H38B H 0.3321 0.8349 0.6135 0.111 Uiso 0.5 1 calc GR . P A 2
H38C H 0.3733 0.7727 0.5642 0.111 Uiso 0.5 1 calc GR . P A 2
C37B C 0.3283(14) 0.5934(15) 0.5326(14) 0.062(6) Uiso 0.5 1 d . . P A 2
H37A H 0.3619 0.6359 0.5196 0.093 Uiso 0.5 1 calc GR . P A 2
H37B H 0.2960 0.5678 0.4776 0.093 Uiso 0.5 1 calc GR . P A 2
H37C H 0.3617 0.5516 0.5707 0.093 Uiso 0.5 1 calc GR . P A 2
C3 C 0.0507(6) 0.2793(5) 0.7925(6) 0.049(2) Uani 1 1 d . . . . .
C25 C 0.3345(6) 0.5918(6) 0.9216(5) 0.056(3) Uani 1 1 d . . . . .
C2 C 0.0240(5) 0.2844(5) 0.7007(6) 0.043(2) Uani 1 1 d . . . . .
C4 C 0.0697(6) 0.1977(6) 0.8149(6) 0.049(2) Uani 1 1 d . . . . .
C7 C -0.0077(6) 0.3585(5) 0.6437(6) 0.054(3) Uani 1 1 d . . . . .
H7A H 0.0157 0.4084 0.6754 0.081 Uiso 1 1 calc GR . . . .
H7B H -0.0654 0.3607 0.6294 0.081 Uiso 1 1 calc GR . . . .
H7C H 0.0059 0.3544 0.5893 0.081 Uiso 1 1 calc GR . . . .
C28 C 0.3885(7) 0.8031(6) 0.8668(6) 0.068(3) Uani 1 1 d . . . . .
H28A H 0.4319 0.8165 0.9204 0.102 Uiso 1 1 calc GR . . . .
H28B H 0.3496 0.8476 0.8535 0.102 Uiso 1 1 calc GR . . . .
H28C H 0.4096 0.7964 0.8178 0.102 Uiso 1 1 calc GR . . . .
C8 C 0.0574(6) 0.3493(6) 0.8556(6) 0.055(3) Uani 1 1 d . . . . .
H8A H 0.0980 0.3366 0.9115 0.082 Uiso 1 1 calc GR . . . .
H8B H 0.0064 0.3575 0.8655 0.082 Uiso 1 1 calc GR . . . .
H8C H 0.0720 0.3995 0.8309 0.082 Uiso 1 1 calc GR . . . .
C22 C 0.2676(6) 0.7089(6) 0.8686(5) 0.051(3) Uani 1 1 d . . . . .
C41 C 0.5027(6) 0.6020(7) 0.7427(7) 0.067(3) Uani 1 1 d . . . . .
H41A H 0.5331 0.6308 0.7972 0.080 Uiso 0.5 1 calc R . P B 1
H41B H 0.4893 0.6414 0.6932 0.080 Uiso 0.5 1 calc R . P B 1
H41C H 0.5151 0.6538 0.7765 0.080 Uiso 0.5 1 calc R . P C 2
H41D H 0.4957 0.6140 0.6802 0.080 Uiso 0.5 1 calc R . P C 2
C6 C -0.0055(6) 0.1806(6) 0.5714(6) 0.066(3) Uani 1 1 d . . . . .
H6A H 0.0292 0.2050 0.5414 0.099 Uiso 1 1 calc GR . . . .
H6B H -0.0595 0.2013 0.5450 0.099 Uiso 1 1 calc GR . . . .
H6C H -0.0053 0.1208 0.5654 0.099 Uiso 1 1 calc GR . . . .
C1 C 0.0244(6) 0.2036(6) 0.6685(6) 0.052(3) Uani 1 1 d . . . . .
C29 C 0.4790(5) 0.6451(8) 0.9479(6) 0.077(4) Uani 1 1 d . . . . .
H29A H 0.4952 0.5893 0.9385 0.115 Uiso 1 1 calc GR . . . .
H29B H 0.4980 0.6579 1.0108 0.115 Uiso 1 1 calc GR . . . .
H29C H 0.5018 0.6842 0.9162 0.115 Uiso 1 1 calc GR . . . .
C9 C 0.1008(7) 0.1653(7) 0.9091(6) 0.075(3) Uani 1 1 d . . . . .
H9A H 0.1585 0.1603 0.9269 0.113 Uiso 1 1 calc GR . . . .
H9B H 0.0775 0.1113 0.9120 0.113 Uiso 1 1 calc GR . . . .
H9C H 0.0862 0.2033 0.9485 0.113 Uiso 1 1 calc GR . . . .
C27 C 0.2036(6) 0.7721(6) 0.8510(7) 0.080(4) Uani 1 1 d . . . . .
H27A H 0.2161 0.8177 0.8179 0.120 Uiso 1 1 calc GR . . . .
H27B H 0.1997 0.7925 0.9069 0.120 Uiso 1 1 calc GR . . . .
H27C H 0.1530 0.7474 0.8167 0.120 Uiso 1 1 calc GR . . . .
C30 C 0.3513(7) 0.5045(6) 0.9602(6) 0.075(4) Uani 1 1 d . . . . .
H30A H 0.3145 0.4657 0.9213 0.113 Uiso 1 1 calc GR . . . .
H30B H 0.3444 0.5033 1.0184 0.113 Uiso 1 1 calc GR . . . .
H30C H 0.4058 0.4890 0.9655 0.113 Uiso 1 1 calc GR . . . .
C10 C 0.0461(7) 0.0563(6) 0.7340(9) 0.084(4) Uani 1 1 d . . . . .
H10A H 0.0712 0.0355 0.6920 0.127 Uiso 1 1 calc GR . . . .
H10B H -0.0099 0.0405 0.7146 0.127 Uiso 1 1 calc GR . . . .
H10C H 0.0725 0.0328 0.7921 0.127 Uiso 1 1 calc GR . . . .
C42B C 0.5493(17) 0.5286(17) 0.7245(18) 0.087(8) Uiso 0.5 1 d . . P D 1
H42A H 0.5312 0.5145 0.6613 0.105 Uiso 0.5 1 calc R . P D 1
H42B H 0.6067 0.5408 0.7432 0.105 Uiso 0.5 1 calc R . P D 1
C43B C 0.5130(14) 0.4593(14) 0.7308(15) 0.066(6) Uiso 0.5 1 d . . P D 2
H43A H 0.5054 0.4565 0.6670 0.079 Uiso 0.5 1 calc R . P D 2
H43B H 0.5366 0.4073 0.7592 0.079 Uiso 0.5 1 calc R . P D 2
C44B C 0.4413(11) 0.4785(11) 0.7480(12) 0.041(4) Uiso 0.5 1 d . . P D 2
H44A H 0.4419 0.4540 0.8046 0.050 Uiso 0.5 1 calc R . P D 2
H44B H 0.3956 0.4558 0.7010 0.050 Uiso 0.5 1 calc R . P D 2
C14B C 0.2791(6) 0.1800(6) 0.6579(5) 0.038(4) Uiso 0.5 1 d . . P E 2
C13B C 0.3275(6) 0.2193(6) 0.7353(6) 0.050(5) Uiso 0.5 1 d G . P E 2
C12B C 0.3239(6) 0.1726(6) 0.8086(5) 0.053(5) Uiso 0.5 1 d G . P E 2
C11B C 0.2733(6) 0.1045(6) 0.7765(5) 0.057(8) Uiso 0.5 1 d G . P E 2
C15B C 0.2456(6) 0.1091(6) 0.6833(5) 0.027(5) Uiso 0.5 1 d G . P E 2
C19B C 0.2656(9) 0.2087(9) 0.5648(5) 0.089(8) Uiso 0.5 1 d G . P E 2
H19A H 0.2276 0.2541 0.5514 0.134 Uiso 0.5 1 calc GR . P E 2
H19B H 0.2446 0.1633 0.5241 0.134 Uiso 0.5 1 calc GR . P E 2
H19C H 0.3158 0.2274 0.5587 0.134 Uiso 0.5 1 calc GR . P E 2
C18B C 0.3745(9) 0.2970(7) 0.7390(9) 0.123(11) Uiso 0.5 1 d G . P E 2
H18A H 0.3616 0.3205 0.6799 0.185 Uiso 0.5 1 calc GR . P E 2
H18B H 0.4312 0.2845 0.7614 0.185 Uiso 0.5 1 calc GR . P E 2
H18C H 0.3612 0.3366 0.7781 0.185 Uiso 0.5 1 calc GR . P E 2
C17B C 0.3665(9) 0.1920(9) 0.9039(5) 0.087(8) Uiso 0.5 1 d G . P E 2
H17A H 0.4165 0.1616 0.9236 0.131 Uiso 0.5 1 calc GR . P E 2
H17B H 0.3332 0.1759 0.9395 0.131 Uiso 0.5 1 calc GR . P E 2
H17C H 0.3773 0.2510 0.9106 0.131 Uiso 0.5 1 calc GR . P E 2
C16B C 0.2526(9) 0.0387(8) 0.8317(7) 0.070(6) Uiso 0.5 1 d G . P E 2
H16A H 0.2879 -0.0085 0.8365 0.104 Uiso 0.5 1 calc GR . P E 2
H16B H 0.1976 0.0214 0.8039 0.104 Uiso 0.5 1 calc GR . P E 2
H16C H 0.2589 0.0605 0.8904 0.104 Uiso 0.5 1 calc GR . P E 2
C20B C 0.1903(9) 0.0491(8) 0.6221(7) 0.089(8) Uiso 0.5 1 d G . P E 2
H20A H 0.1514 0.0792 0.5750 0.133 Uiso 0.5 1 calc GR . P E 2
H20B H 0.1628 0.0167 0.6549 0.133 Uiso 0.5 1 calc GR . P E 2
H20C H 0.2207 0.0124 0.5966 0.133 Uiso 0.5 1 calc GR . P E 2
C42A C 0.5665(15) 0.5410(16) 0.7779(17) 0.079(7) Uiso 0.5 1 d . . P D 2
H42C H 0.5843 0.5381 0.8429 0.094 Uiso 0.5 1 calc R . P D 2
H42D H 0.6124 0.5503 0.7570 0.094 Uiso 0.5 1 calc R . P D 2
C44A C 0.4615(16) 0.4840(16) 0.7989(16) 0.086(8) Uiso 0.5 1 d . . P D 1
H44C H 0.4735 0.4909 0.8631 0.103 Uiso 0.5 1 calc R . P D 1
H44D H 0.4195 0.4420 0.7782 0.103 Uiso 0.5 1 calc R . P D 1
C43A C 0.5317(14) 0.4589(14) 0.7792(15) 0.063(6) Uiso 0.5 1 d . . P D 1
H43C H 0.5222 0.4070 0.7455 0.076 Uiso 0.5 1 calc R . P D 1
H43D H 0.5765 0.4509 0.8339 0.076 Uiso 0.5 1 calc R . P D 1
C35A C 0.1926(14) 0.6719(14) 0.6107(13) 0.036(6) Uiso 0.5 1 d . . P A 1
C34A C 0.2552(14) 0.7345(12) 0.6256(12) 0.036(5) Uiso 0.5 1 d . . P A 1
C33A C 0.3180(13) 0.6974(12) 0.6097(11) 0.037(5) Uiso 0.5 1 d . . P A 1
C32A C 0.2982(15) 0.6194(16) 0.5753(15) 0.046(7) Uiso 0.5 1 d . . P A 1
C31A C 0.2241(14) 0.6004(13) 0.5729(11) 0.031(6) Uiso 0.5 1 d . . P A 1
C40A C 0.1114(18) 0.6822(17) 0.6172(17) 0.067(7) Uiso 0.5 1 d . . P A 1
H40D H 0.1118 0.7261 0.6590 0.101 Uiso 0.5 1 calc GR . P A 1
H40E H 0.0945 0.6308 0.6376 0.101 Uiso 0.5 1 calc GR . P A 1
H40F H 0.0745 0.6963 0.5594 0.101 Uiso 0.5 1 calc GR . P A 1
C39A C 0.2450(12) 0.8243(12) 0.6459(12) 0.047(5) Uiso 0.5 1 d . . P A 1
H39D H 0.2285 0.8558 0.5910 0.071 Uiso 0.5 1 calc GR . P A 1
H39E H 0.2953 0.8459 0.6846 0.071 Uiso 0.5 1 calc GR . P A 1
H39F H 0.2045 0.8290 0.6751 0.071 Uiso 0.5 1 calc GR . P A 1
C38A C 0.3873(10) 0.7449(12) 0.6070(10) 0.040(4) Uiso 0.5 1 d . . P A 1
H38D H 0.3699 0.7980 0.5788 0.060 Uiso 0.5 1 calc GR . P A 1
H38E H 0.4155 0.7146 0.5734 0.060 Uiso 0.5 1 calc GR . P A 1
H38F H 0.4227 0.7538 0.6670 0.060 Uiso 0.5 1 calc GR . P A 1
C37A C 0.3490(12) 0.5551(14) 0.5475(12) 0.053(5) Uiso 0.5 1 d . . P A 1
H37D H 0.3398 0.5594 0.4841 0.079 Uiso 0.5 1 calc GR . P A 1
H37E H 0.3345 0.5001 0.5614 0.079 Uiso 0.5 1 calc GR . P A 1
H37F H 0.4051 0.5651 0.5792 0.079 Uiso 0.5 1 calc GR . P A 1
C15A C 0.2536(6) 0.1174(5) 0.6802(4) 0.073(11) Uiso 0.5 1 d . . P E 1
C14A C 0.2953(5) 0.1918(5) 0.6807(4) 0.040(5) Uiso 0.5 1 d G . P E 1
C13A C 0.3318(5) 0.2155(5) 0.7695(5) 0.047(5) Uiso 0.5 1 d G . P E 1
C12A C 0.3127(5) 0.1557(5) 0.8239(4) 0.036(4) Uiso 0.5 1 d G . P E 1
C11A C 0.2644(5) 0.0952(5) 0.7687(5) 0.038(6) Uiso 0.5 1 d G . P E 1
C20A C 0.2062(9) 0.0704(7) 0.5996(5) 0.074(7) Uiso 0.5 1 d G . P E 1
H20D H 0.2028 0.1024 0.5469 0.112 Uiso 0.5 1 calc GR . P E 1
H20E H 0.1529 0.0603 0.6024 0.112 Uiso 0.5 1 calc GR . P E 1
H20F H 0.2323 0.0178 0.5974 0.112 Uiso 0.5 1 calc GR . P E 1
C19A C 0.3000(8) 0.2376(7) 0.6008(5) 0.058(5) Uiso 0.5 1 d G . P E 1
H19D H 0.2959 0.1987 0.5531 0.087 Uiso 0.5 1 calc GR . P E 1
H19E H 0.3506 0.2668 0.6153 0.087 Uiso 0.5 1 calc GR . P E 1
H19F H 0.2564 0.2772 0.5821 0.087 Uiso 0.5 1 calc GR . P E 1
C18A C 0.3820(8) 0.2909(6) 0.8007(7) 0.060(5) Uiso 0.5 1 d G . P E 1
H18D H 0.3596 0.3370 0.7614 0.090 Uiso 0.5 1 calc GR . P E 1
H18E H 0.4360 0.2802 0.8003 0.090 Uiso 0.5 1 calc GR . P E 1
H18F H 0.3831 0.3045 0.8605 0.090 Uiso 0.5 1 calc GR . P E 1
C17A C 0.3391(8) 0.1565(7) 0.9231(4) 0.054(5) Uiso 0.5 1 d G . P E 1
H17D H 0.3839 0.1190 0.9459 0.081 Uiso 0.5 1 calc GR . P E 1
H17E H 0.2952 0.1388 0.9433 0.081 Uiso 0.5 1 calc GR . P E 1
H17F H 0.3551 0.2122 0.9443 0.081 Uiso 0.5 1 calc GR . P E 1
C16A C 0.2304(8) 0.0202(6) 0.7988(7) 0.044(4) Uiso 0.5 1 d G . P E 1
H16D H 0.1802 0.0054 0.7545 0.066 Uiso 0.5 1 calc GR . P E 1
H16E H 0.2212 0.0321 0.8546 0.066 Uiso 0.5 1 calc GR . P E 1
H16F H 0.2678 -0.0255 0.8070 0.066 Uiso 0.5 1 calc GR . P E 1
C0AA C 0.1733(7) 0.5238(6) 0.5378(5) 0.064(3) Uani 1 1 d . . . . .
H0AD H 0.2181 0.4856 0.5535 0.097 Uiso 0.5 1 calc GR . P A 2
H0AE H 0.1523 0.5291 0.4737 0.097 Uiso 0.5 1 calc GR . P A 2
H0AF H 0.1317 0.5029 0.5600 0.097 Uiso 0.5 1 calc GR . P A 2
H0AA H 0.2063 0.4746 0.5539 0.097 Uiso 0.5 1 calc GR . P A 1
H0AB H 0.1509 0.5272 0.4737 0.097 Uiso 0.5 1 calc GR . P A 1
H0AC H 0.1303 0.5208 0.5635 0.097 Uiso 0.5 1 calc GR . P A 1

loop_
_atom_site_aniso_label
_atom_site_aniso_U_11
_atom_site_aniso_U_22
_atom_site_aniso_U_33
_atom_site_aniso_U_23
_atom_site_aniso_U_13
_atom_site_aniso_U_12
Sm2 0.0469(3) 0.0214(2) 0.03020(18) 0.00103(19) 0.01208(17) -0.0001(2)
Sm1 0.0437(2) 0.0219(2) 0.0500(2) 0.0042(2) 0.01871(19) 0.0008(2)
S1 0.0511(15) 0.0236(9) 0.0597(12) 0.0040(10) 0.0272(11) -0.0003(10)
O1 0.076(4) 0.028(3) 0.049(3) -0.004(2) 0.030(3) -0.011(3)
O3 0.051(4) 0.019(3) 0.057(3) 0.004(2) 0.021(3) -0.005(3)
O2 0.060(4) 0.024(3) 0.051(3) 0.008(2) 0.016(3) -0.006(3)
O4 0.055(4) 0.031(3) 0.105(5) -0.014(3) 0.047(4) 0.000(3)
C23 0.043(6) 0.050(6) 0.040(4) -0.016(4) 0.005(4) -0.012(4)
C5 0.045(6) 0.035(5) 0.082(6) 0.008(5) 0.033(5) 0.003(4)
C26 0.055(7) 0.084(8) 0.059(5) -0.015(5) 0.020(5) -0.004(6)
C24 0.032(5) 0.074(7) 0.032(4) -0.008(4) 0.011(4) 0.012(5)
C21 0.041(5) 0.064(7) 0.036(4) -0.018(4) 0.016(4) -0.004(5)
C3 0.057(6) 0.036(5) 0.064(6) 0.016(4) 0.034(5) 0.008(4)
C25 0.069(7) 0.054(6) 0.035(4) 0.007(4) 0.001(5) 0.017(5)
C2 0.044(6) 0.028(4) 0.060(5) 0.005(4) 0.021(4) 0.001(4)
C4 0.059(7) 0.040(5) 0.060(5) 0.013(5) 0.037(5) 0.007(5)
C7 0.053(6) 0.044(5) 0.056(5) 0.007(4) 0.004(5) 0.004(5)
C28 0.089(9) 0.053(6) 0.064(6) -0.023(5) 0.026(6) -0.002(6)
C8 0.071(7) 0.050(6) 0.061(5) 0.004(5) 0.047(5) 0.009(5)
C22 0.050(6) 0.050(6) 0.044(5) -0.022(4) 0.004(4) 0.005(5)
C41 0.062(7) 0.064(7) 0.089(7) -0.005(6) 0.044(6) -0.026(6)
C6 0.058(7) 0.062(7) 0.081(7) -0.007(5) 0.026(5) -0.027(6)
C1 0.048(6) 0.047(6) 0.058(5) 0.003(5) 0.014(5) -0.012(5)
C29 0.044(6) 0.121(11) 0.056(6) -0.018(6) 0.003(5) 0.026(6)
C9 0.080(8) 0.072(8) 0.089(7) 0.046(6) 0.048(6) 0.021(7)
C27 0.060(7) 0.059(7) 0.111(8) -0.043(6) 0.012(6) 0.028(6)
C30 0.100(9) 0.047(6) 0.062(6) 0.023(5) 0.002(6) 0.014(6)
C10 0.068(8) 0.030(6) 0.168(11) 0.014(7) 0.054(8) -0.012(5)
C0AA 0.094(8) 0.043(6) 0.044(5) 0.001(4) 0.005(5) -0.033(6)

loop_
_atom_type_symbol
_atom_type_description
_atom_type_scat_dispersion_real
_atom_type_scat_dispersion_imag
_atom_type_scat_source
C C 0.0033 0.0016 'International Tables Vol C Tables 4.2.6.8 and 6.1.1.4'
H H 0.0000 0.0000 'International Tables Vol C Tables 4.2.6.8 and 6.1.1.4'
O O 0.0106 0.0060 'International Tables Vol C Tables 4.2.6.8 and 6.1.1.4'
S S 0.1246 0.1234 'International Tables Vol C Tables 4.2.6.8 and 6.1.1.4'
Sm Sm -0.1638 3.4418 'International Tables Vol C Tables 4.2.6.8 and 6.1.1.4'

loop_
_geom_angle_atom_site_label_1
_geom_angle_atom_site_label_2
_geom_angle_atom_site_label_3
_geom_angle
_geom_angle_site_symmetry_1
_geom_angle_site_symmetry_3
O3 Sm2 O4 88.4(2) . .
O3 Sm2 C21 87.4(3) . .
O3 Sm2 C34B 124.9(4) . .
O3 Sm2 C32B 97.2(5) . .
O3 Sm2 C31B 81.9(5) . .
O3 Sm2 C25 83.3(3) . .
O3 Sm2 C35A 101.5(5) . .
O3 Sm2 C33A 124.9(4) . .
O3 Sm2 C31A 81.4(5) . .
O4 Sm2 C21 122.5(2) . .
O4 Sm2 C34B 121.9(5) . .
O4 Sm2 C32B 85.6(6) . .
O4 Sm2 C31B 110.3(5) . .
O4 Sm2 C25 92.4(3) . .
O4 Sm2 C35A 126.3(6) . .
O4 Sm2 C33A 80.2(5) . .
O4 Sm2 C31A 100.4(5) . .
C21 Sm2 C31B 125.7(5) . .
C34B Sm2 C21 106.8(5) . .
C34B Sm2 C31B 46.2(6) . .
C32B Sm2 C21 151.7(6) . .
C32B Sm2 C34B 48.4(6) . .
C32B Sm2 C31B 29.6(7) . .
C32B Sm2 C25 177.9(7) . .
C25 Sm2 C21 30.2(3) . .
C25 Sm2 C34B 132.7(4) . .
C25 Sm2 C31B 152.4(6) . .
C25 Sm2 C33A 150.2(4) . .
C25 Sm2 C31A 159.7(6) . .
C35A Sm2 C21 110.7(6) . .
C35A Sm2 C25 140.8(6) . .
C35A Sm2 C33A 50.8(7) . .
C35A Sm2 C31A 32.8(7) . .
C33A Sm2 C21 143.0(5) . .
C31A Sm2 C21 135.4(6) . .
C31A Sm2 C33A 49.0(6) . .
O1 Sm1 C5 128.5(3) . .
O1 Sm1 C3 80.3(3) . .
O1 Sm1 C2 93.7(2) . .
O1 Sm1 C4 100.0(3) . .
O1 Sm1 C1 124.0(3) . .
O1 Sm1 C13B 88.8(2) . .
O1 Sm1 C14A 106.9(2) . .
O1 Sm1 C13A 84.6(2) . .
O2 Sm1 O1 60.52(18) . .
O2 Sm1 C5 128.5(2) . .
O2 Sm1 C3 98.2(2) . .
O2 Sm1 C2 81.7(2) . .
O2 Sm1 C4 127.7(2) . .
O2 Sm1 C1 99.3(2) . .
O2 Sm1 C13B 85.3(2) . .
O2 Sm1 C14A 85.5(2) . .
O2 Sm1 C13A 92.4(2) . .
C5 Sm1 C3 49.6(3) . .
C5 Sm1 C2 49.9(3) . .
C5 Sm1 C1 29.7(3) . .
C5 Sm1 C13B 137.2(3) . .
C5 Sm1 C14A 123.4(3) . .
C3 Sm1 C13B 164.8(3) . .
C2 Sm1 C3 30.0(2) . .
C2 Sm1 C1 30.4(3) . .
C2 Sm1 C13B 163.4(3) . .
C2 Sm1 C14A 146.2(3) . .
C4 Sm1 C5 30.0(3) . .
C4 Sm1 C3 29.9(3) . .
C4 Sm1 C2 49.6(3) . .
C4 Sm1 C1 49.1(3) . .
C4 Sm1 C13B 145.9(3) . .
C4 Sm1 C14A 145.1(3) . .
C1 Sm1 C3 49.5(3) . .
C1 Sm1 C13B 144.8(3) . .
C1 Sm1 C14A 124.0(3) . .
C14A Sm1 C3 172.8(3) . .
C13A Sm1 C5 135.1(3) . .
C13A Sm1 C3 154.1(3) . .
C13A Sm1 C2 173.9(3) . .
C13A Sm1 C4 136.5(2) . .
C13A Sm1 C1 151.2(3) . .
C13A Sm1 C14A 30.61(10) . .
Sm1 S1 Sm2 152.94(9) . .
O1 S1 Sm2 117.6(2) . .
O1 S1 Sm1 51.9(2) . .
O1 S1 O2 100.4(3) . .
O3 S1 Sm2 24.0(2) . .
O3 S1 Sm1 129.0(2) . .
O3 S1 O1 105.6(3) . .
O3 S1 O2 105.8(3) . .
O2 S1 Sm2 120.1(2) . .
O2 S1 Sm1 51.4(2) . .
S1 O1 Sm1 97.2(2) . .
Sm2 O3 Sm1 174.0(2) . .
S1 O3 Sm2 140.1(3) . .
S1 O3 Sm1 34.14(16) . .
S1 O2 Sm1 97.7(3) . .
C41 O4 Sm2 136.6(6) . .
C41 O4 C44B 108.8(10) . .
C41 O4 C44A 105.4(12) . .
C44B O4 Sm2 113.6(9) . .
C44A O4 Sm2 115.6(11) . .
C24 C23 Sm2 74.8(5) . .
C24 C23 C28 124.1(9) . .
C24 C23 C22 107.7(8) . .
C28 C23 Sm2 119.4(6) . .
C22 C23 Sm2 75.0(4) . .
C22 C23 C28 128.0(9) . .
C4 C5 Sm1 74.6(6) . .
C4 C5 C10 125.6(10) . .
C1 C5 Sm1 75.8(6) . .
C1 C5 C4 107.8(8) . .
C1 C5 C10 124.8(10) . .
C10 C5 Sm1 127.8(7) . .
Sm2 C26 H26A 87.4 . .
Sm2 C26 H26B 149.0 . .
Sm2 C26 H26C 87.7 . .
H26A C26 H26B 109.5 . .
H26A C26 H26C 109.5 . .
H26B C26 H26C 109.5 . .
C21 C26 Sm2 39.5(4) . .
C21 C26 H26A 109.5 . .
C21 C26 H26B 109.5 . .
C21 C26 H26C 109.5 . .
C23 C24 Sm2 75.6(4) . .
C23 C24 C25 108.5(8) . .
C23 C24 C29 123.7(10) . .
C25 C24 Sm2 74.1(5) . .
C25 C24 C29 127.3(9) . .
C29 C24 Sm2 123.3(6) . .
C26 C21 Sm2 119.9(5) . .
C25 C21 Sm2 74.6(5) . .
C25 C21 C26 127.6(10) . .
C25 C21 C22 106.6(9) . .
C22 C21 Sm2 75.6(5) . .
C22 C21 C26 125.5(9) . .
C34B C35B Sm2 71.3(11) . .
C34B C35B C40B 129(2) . .
C31B C35B Sm2 72.4(14) . .
C31B C35B C34B 103(3) . .
C31B C35B C40B 128(2) . .
C40B C35B Sm2 116.0(16) . .
C35B C34B Sm2 79.2(12) . .
C35B C34B C39B 120(2) . .
C33B C34B Sm2 77.2(9) . .
C33B C34B C35B 114(2) . .
C33B C34B C39B 123(2) . .
C39B C34B Sm2 127.8(12) . .
C34B C33B Sm2 73.7(9) . .
C34B C33B C32B 102.0(18) . .
C34B C33B C38B 124(2) . .
C32B C33B Sm2 69.5(11) . .
C32B C33B C38B 134(3) . .
C38B C33B Sm2 118.9(11) . .
C33B C32B Sm2 79.5(11) . .
C33B C32B C37B 120(2) . .
C31B C32B Sm2 79.1(12) . .
C31B C32B C33B 107(2) . .
C31B C32B C37B 131(2) . .
C37B C32B Sm2 121.3(14) . .
C35B C31B Sm2 80.2(14) . .
C35B C31B C32B 114(2) . .
C35B C31B C0AA 132(2) . .
C32B C31B Sm2 71.3(11) . .
C32B C31B C0AA 114(2) . .
C0AA C31B Sm2 117.3(11) . .
Sm2 C40B H40A 97.4 . .
Sm2 C40B H40B 75.4 . .
Sm2 C40B H40C 148.3 . .
C35B C40B Sm2 43.3(12) . .
C35B C40B H40A 109.5 . .
C35B C40B H40B 109.5 . .
C35B C40B H40C 109.5 . .
H40A C40B H40B 109.5 . .
H40A C40B H40C 109.5 . .
H40B C40B H40C 109.5 . .
Sm2 C39B H39A 98.8 . .
Sm2 C39B H39B 141.2 . .
Sm2 C39B H39C 84.3 . .
C34B C39B Sm2 33.6(9) . .
C34B C39B H39A 109.5 . .
C34B C39B H39B 109.5 . .
C34B C39B H39C 109.5 . .
H39A C39B H39B 109.5 . .
H39A C39B H39C 109.5 . .
H39B C39B H39C 109.5 . .
Sm2 C38B H38A 69.8 . .
Sm2 C38B H38B 120.8 . .
Sm2 C38B H38C 127.0 . .
C33B C38B Sm2 39.8(8) . .
C33B C38B H38A 109.5 . .
C33B C38B H38B 109.5 . .
C33B C38B H38C 109.5 . .
H38A C38B H38B 109.5 . .
H38A C38B H38C 109.5 . .
H38B C38B H38C 109.5 . .
Sm2 C37B H37A 114.5 . .
Sm2 C37B H37B 132.2 . .
Sm2 C37B H37C 72.7 . .
C32B C37B Sm2 38.0(10) . .
C32B C37B H37A 109.5 . .
C32B C37B H37B 109.5 . .
C32B C37B H37C 109.5 . .
H37A C37B H37B 109.5 . .
H37A C37B H37C 109.5 . .
H37B C37B H37C 109.5 . .
C2 C3 Sm1 74.5(6) . .
C2 C3 C8 126.3(8) . .
C4 C3 Sm1 73.5(6) . .
C4 C3 C2 107.5(8) . .
C4 C3 C8 126.2(8) . .
C8 C3 Sm1 118.1(6) . .
C24 C25 Sm2 75.7(5) . .
C24 C25 C30 128.0(9) . .
C21 C25 Sm2 75.3(5) . .
C21 C25 C24 108.7(8) . .
C21 C25 C30 123.1(11) . .
C30 C25 Sm2 118.7(6) . .
C3 C2 Sm1 75.5(5) . .
C3 C2 C7 128.4(8) . .
C3 C2 C1 106.9(7) . .
C7 C2 Sm1 120.0(6) . .
C1 C2 Sm1 74.8(6) . .
C1 C2 C7 124.5(8) . .
C5 C4 Sm1 75.5(6) . .
C5 C4 C3 109.2(8) . .
C5 C4 C9 126.2(9) . .
C3 C4 Sm1 76.6(6) . .
C3 C4 C9 124.6(9) . .
C9 C4 Sm1 116.6(7) . .
Sm1 C7 H7A 91.3 . .
Sm1 C7 H7B 148.3 . .
Sm1 C7 H7C 84.3 . .
C2 C7 Sm1 39.3(4) . .
C2 C7 H7A 109.5 . .
C2 C7 H7B 109.5 . .
C2 C7 H7C 109.5 . .
H7A C7 H7B 109.5 . .
H7A C7 H7C 109.5 . .
H7B C7 H7C 109.5 . .
Sm2 C28 H28A 136.1 . .
Sm2 C28 H28B 110.9 . .
Sm2 C28 H28C 72.2 . .
C23 C28 Sm2 39.6(4) . .
C23 C28 H28A 109.5 . .
C23 C28 H28B 109.5 . .
C23 C28 H28C 109.5 . .
H28A C28 H28B 109.5 . .
H28A C28 H28C 109.5 . .
H28B C28 H28C 109.5 . .
Sm1 C8 H8A 88.7 . .
Sm1 C8 H8B 150.0 . .
Sm1 C8 H8C 85.1 . .
C3 C8 Sm1 40.7(5) . .
C3 C8 H8A 109.5 . .
C3 C8 H8B 109.5 . .
C3 C8 H8C 109.5 . .
H8A C8 H8B 109.5 . .
H8A C8 H8C 109.5 . .
H8B C8 H8C 109.5 . .
C23 C22 Sm2 75.0(5) . .
C23 C22 C21 108.4(8) . .
C23 C22 C27 126.9(9) . .
C21 C22 Sm2 74.0(5) . .
C21 C22 C27 123.6(10) . .
C27 C22 Sm2 126.4(6) . .
Sm2 C41 H41A 103.3 . .
Sm2 C41 H41B 90.0 . .
Sm2 C41 H41C 90.1 . .
Sm2 C41 H41D 101.8 . .
O4 C41 Sm2 27.9(4) . .
O4 C41 H41A 111.1 . .
O4 C41 H41B 111.1 . .
O4 C41 H41C 110.7 . .
O4 C41 H41D 110.7 . .
O4 C41 C42B 103.4(13) . .
O4 C41 C42A 105.4(13) . .
H41A C41 H41B 109.0 . .
H41C C41 H41D 108.8 . .
C42B C41 Sm2 129.7(12) . .
C42B C41 H41A 111.1 . .
C42B C41 H41B 111.1 . .
C42A C41 Sm2 132.0(12) . .
C42A C41 H41C 110.7 . .
C42A C41 H41D 110.7 . .
Sm1 C6 H6A 72.6 . .
Sm1 C6 H6B 138.1 . .
Sm1 C6 H6C 108.8 . .
H6A C6 H6B 109.5 . .
H6A C6 H6C 109.5 . .
H6B C6 H6C 109.5 . .
C1 C6 Sm1 40.0(5) . .
C1 C6 H6A 109.5 . .
C1 C6 H6B 109.5 . .
C1 C6 H6C 109.5 . .
C5 C1 Sm1 74.5(5) . .
C5 C1 C2 108.5(8) . .
C5 C1 C6 127.3(9) . .
C2 C1 Sm1 74.7(5) . .
C2 C1 C6 124.1(8) . .
C6 C1 Sm1 118.7(7) . .
Sm2 C29 H29A 86.8 . .
Sm2 C29 H29B 146.3 . .
Sm2 C29 H29C 91.2 . .
C24 C29 Sm2 37.1(4) . .
C24 C29 H29A 109.5 . .
C24 C29 H29B 109.5 . .
C24 C29 H29C 109.5 . .
H29A C29 H29B 109.5 . .
H29A C29 H29C 109.5 . .
H29B C29 H29C 109.5 . .
Sm1 C9 H9A 68.5 . .
Sm1 C9 H9B 128.3 . .
Sm1 C9 H9C 119.9 . .
C4 C9 Sm1 41.2(5) . .
C4 C9 H9A 109.5 . .
C4 C9 H9B 109.5 . .
C4 C9 H9C 109.5 . .
H9A C9 H9B 109.5 . .
H9A C9 H9C 109.5 . .
H9B C9 H9C 109.5 . .
Sm2 C27 H27A 93.8 . .
Sm2 C27 H27B 144.1 . .
Sm2 C27 H27C 86.6 . .
C22 C27 Sm2 35.1(4) . .
C22 C27 H27A 109.5 . .
C22 C27 H27B 109.5 . .
C22 C27 H27C 109.5 . .
H27A C27 H27B 109.5 . .
H27A C27 H27C 109.5 . .
H27B C27 H27C 109.5 . .
Sm2 C30 H30A 78.5 . .
Sm2 C30 H30B 145.7 . .
Sm2 C30 H30C 98.1 . .
C25 C30 Sm2 39.8(4) . .
C25 C30 H30A 109.5 . .
C25 C30 H30B 109.5 . .
C25 C30 H30C 109.5 . .
H30A C30 H30B 109.5 . .
H30A C30 H30C 109.5 . .
H30B C30 H30C 109.5 . .
Sm1 C10 H10A 83.5 . .
Sm1 C10 H10B 140.4 . .
Sm1 C10 H10C 100.1 . .
C5 C10 Sm1 33.5(5) . .
C5 C10 H10A 109.5 . .
C5 C10 H10B 109.5 . .
C5 C10 H10C 109.5 . .
H10A C10 H10B 109.5 . .
H10A C10 H10C 109.5 . .
H10B C10 H10C 109.5 . .
C41 C42B H42A 110.9 . .
C41 C42B H42B 110.9 . .
H42A C42B H42B 108.9 . .
C43A C42B C41 104.3(19) . .
C43A C42B H42A 110.9 . .
C43A C42B H42B 110.9 . .
H43A C43B H43B 109.7 . .
C44B C43B H43A 112.0 . .
C44B C43B H43B 112.0 . .
C44B C43B C42A 98.9(17) . .
C42A C43B H43A 112.0 . .
C42A C43B H43B 112.0 . .
Sm2 C44B H44A 93.4 . .
Sm2 C44B H44B 78.9 . .
O4 C44B Sm2 43.0(6) . .
O4 C44B H44A 109.9 . .
O4 C44B H44B 109.9 . .
C43B C44B Sm2 149.9(14) . .
C43B C44B O4 108.9(16) . .
C43B C44B H44A 109.9 . .
C43B C44B H44B 109.9 . .
H44A C44B H44B 108.3 . .
C13B C14B Sm1 73.3(3) . .
C13B C14B C15B 108.0 . .
C13B C14B C19B 126.0 . .
C15B C14B Sm1 76.6(4) . .
C15B C14B C19B 126.0 . .
C19B C14B Sm1 116.2(3) . .
C14B C13B Sm1 76.7(3) . .
C14B C13B C18B 126.0 . .
C12B C13B Sm1 75.3(3) . .
C12B C13B C14B 108.0 . .
C12B C13B C18B 126.0 . .
C18B C13B Sm1 114.3(3) . .
C13B C12B Sm1 74.6(3) . .
C13B C12B C11B 108.0 . .
C13B C12B C17B 126.0 . .
C11B C12B Sm1 77.0(4) . .
C11B C12B C17B 126.0 . .
C17B C12B Sm1 114.7(3) . .
C12B C11B Sm1 73.2(3) . .
C12B C11B C15B 108.0 . .
C12B C11B C16B 126.0 . .
C15B C11B Sm1 76.1(3) . .
C15B C11B C16B 126.0 . .
C16B C11B Sm1 116.8(3) . .
C14B C15B Sm1 73.9(3) . .
C14B C15B C11B 108.0 . .
C14B C15B C20B 126.0 . .
C11B C15B Sm1 74.4(3) . .
C11B C15B C20B 126.0 . .
C20B C15B Sm1 117.7(3) . .
Sm1 C19B H19A 67.7 . .
Sm1 C19B H19B 117.8 . .
Sm1 C19B H19C 130.7 . .
C14B C19B Sm1 42.3(2) . .
C14B C19B H19A 109.5 . .
C14B C19B H19B 109.5 . .
C14B C19B H19C 109.5 . .
H19A C19B H19B 109.5 . .
H19A C19B H19C 109.5 . .
H19B C19B H19C 109.5 . .
Sm1 C18B H18A 100.1 . .
Sm1 C18B H18B 146.4 . .
Sm1 C18B H18C 73.6 . .
C13B C18B Sm1 43.4(2) . .
C13B C18B H18A 109.5 . .
C13B C18B H18B 109.5 . .
C13B C18B H18C 109.5 . .
H18A C18B H18B 109.5 . .
H18A C18B H18C 109.5 . .
H18B C18B H18C 109.5 . .
Sm1 C17B H17A 152.5 . .
Sm1 C17B H17B 83.6 . .
Sm1 C17B H17C 87.4 . .
C12B C17B Sm1 43.14(19) . .
C12B C17B H17A 109.5 . .
C12B C17B H17B 109.5 . .
C12B C17B H17C 109.5 . .
H17A C17B H17B 109.5 . .
H17A C17B H17C 109.5 . .
H17B C17B H17C 109.5 . .
Sm1 C16B H16A 151.3 . .
Sm1 C16B H16B 84.3 . .
Sm1 C16B H16C 88.0 . .
C11B C16B Sm1 42.0(2) . .
C11B C16B H16A 109.5 . .
C11B C16B H16B 109.5 . .
C11B C16B H16C 109.5 . .
H16A C16B H16B 109.5 . .
H16A C16B H16C 109.5 . .
H16B C16B H16C 109.5 . .
Sm1 C20B H20A 80.2 . .
Sm1 C20B H20B 93.5 . .
Sm1 C20B H20C 149.2 . .
C15B C20B Sm1 41.4(2) . .
C15B C20B H20A 109.5 . .
C15B C20B H20B 109.5 . .
C15B C20B H20C 109.5 . .
H20A C20B H20B 109.5 . .
H20A C20B H20C 109.5 . .
H20B C20B H20C 109.5 . .
C41 C42A C43B 95.9(15) . .
C41 C42A H42C 112.6 . .
C41 C42A H42D 112.6 . .
C43B C42A H42C 112.6 . .
C43B C42A H42D 112.6 . .
H42C C42A H42D 110.1 . .
Sm2 C44A H44C 94.1 . .
Sm2 C44A H44D 81.8 . .
O4 C44A Sm2 40.5(8) . .
O4 C44A H44C 110.3 . .
O4 C44A H44D 110.3 . .
H44C C44A H44D 108.5 . .
C43A C44A Sm2 146.4(16) . .
C43A C44A O4 107.3(19) . .
C43A C44A H44C 110.3 . .
C43A C44A H44D 110.2 . .
C42B C43A H43C 110.7 . .
C42B C43A H43D 110.6 . .
C44A C43A C42B 105(2) . .
C44A C43A H43C 110.7 . .
C44A C43A H43D 110.6 . .
H43C C43A H43D 108.8 . .
C34A C35A Sm2 78.5(10) . .
C34A C35A C31A 104(2) . .
C34A C35A C40A 128(2) . .
C31A C35A Sm2 77.0(10) . .
C40A C35A Sm2 117.6(14) . .
C40A C35A C31A 128(2) . .
C35A C34A Sm2 69.5(10) . .
C35A C34A C39A 124(2) . .
C33A C34A Sm2 74.3(10) . .
C33A C34A C35A 106.7(18) . .
C33A C34A C39A 129(2) . .
C39A C34A Sm2 125.5(12) . .
C34A C33A Sm2 76.5(11) . .
C34A C33A C32A 111.1(19) . .
C34A C33A C38A 121.3(17) . .
C32A C33A Sm2 76.8(13) . .
C32A C33A C38A 126(2) . .
C38A C33A Sm2 127.3(11) . .
C33A C32A Sm2 73.7(13) . .
C33A C32A C37A 130(2) . .
C31A C32A Sm2 74.1(13) . .
C31A C32A C33A 110(2) . .
C31A C32A C37A 120(2) . .
C37A C32A Sm2 115.8(14) . .
C35A C31A Sm2 70.2(10) . .
C35A C31A C0AA 122(2) . .
C32A C31A Sm2 77.3(12) . .
C32A C31A C35A 107(2) . .
C32A C31A C0AA 131(2) . .
C0AA C31A Sm2 118.8(11) . .
Sm2 C40A H40D 92.1 . .
Sm2 C40A H40E 82.3 . .
Sm2 C40A H40F 149.1 . .
C35A C40A Sm2 40.5(10) . .
C35A C40A H40D 109.5 . .
C35A C40A H40E 109.5 . .
C35A C40A H40F 109.5 . .
H40D C40A H40E 109.5 . .
H40D C40A H40F 109.5 . .
H40E C40A H40F 109.5 . .
Sm2 C39A H39D 145.0 . .
Sm2 C39A H39E 89.5 . .
Sm2 C39A H39F 90.1 . .
C34A C39A Sm2 35.6(8) . .
C34A C39A H39D 109.5 . .
C34A C39A H39E 109.5 . .
C34A C39A H39F 109.5 . .
H39D C39A H39E 109.5 . .
H39D C39A H39F 109.5 . .
H39E C39A H39F 109.5 . .
Sm2 C38A H38D 130.8 . .
Sm2 C38A H38E 114.4 . .
Sm2 C38A H38F 75.9 . .
C33A C38A Sm2 34.7(8) . .
C33A C38A H38D 109.5 . .
C33A C38A H38E 109.5 . .
C33A C38A H38F 109.5 . .
H38D C38A H38E 109.5 . .
H38D C38A H38F 109.5 . .
H38E C38A H38F 109.5 . .
Sm2 C37A H37D 151.2 . .
Sm2 C37A H37E 83.1 . .
Sm2 C37A H37F 89.2 . .
C32A C37A Sm2 42.1(10) . .
C32A C37A H37D 109.5 . .
C32A C37A H37E 109.5 . .
C32A C37A H37F 109.5 . .
H37D C37A H37E 109.5 . .
H37D C37A H37F 109.5 . .
H37E C37A H37F 109.5 . .
C14A C15A Sm1 71.3(3) . .
C14A C15A C20A 126.0 . .
C11A C15A Sm1 76.3(3) . .
C11A C15A C14A 108.0 . .
C11A C15A C20A 126.0 . .
C20A C15A Sm1 118.3(3) . .
C15A C14A Sm1 78.9(3) . .
C15A C14A C19A 126.0 . .
C13A C14A Sm1 73.2(3) . .
C13A C14A C15A 108.0 . .
C13A C14A C19A 126.0 . .
C19A C14A Sm1 114.2(2) . .
C14A C13A Sm1 76.2(3) . .
C14A C13A C12A 108.0 . .
C14A C13A C18A 126.0 . .
C12A C13A Sm1 77.8(3) . .
C12A C13A C18A 126.0 . .
C18A C13A Sm1 112.5(3) . .
C13A C12A Sm1 71.9(3) . .
C13A C12A C17A 126.0 . .
C11A C12A Sm1 78.5(3) . .
C11A C12A C13A 108.0 . .
C11A C12A C17A 126.0 . .
C17A C12A Sm1 115.8(3) . .
C15A C11A Sm1 74.5(3) . .
C15A C11A C12A 108.0 . .
C15A C11A C16A 126.0 . .
C12A C11A Sm1 72.0(3) . .
C12A C11A C16A 126.0 . .
C16A C11A Sm1 119.3(3) . .
Sm1 C20A H20D 98.0 . .
Sm1 C20A H20E 77.3 . .
Sm1 C20A H20F 146.5 . .
C15A C20A Sm1 41.00(16) . .
C15A C20A H20D 109.5 . .
C15A C20A H20E 109.5 . .
C15A C20A H20F 109.5 . .
H20D C20A H20E 109.5 . .
H20D C20A H20F 109.5 . .
H20E C20A H20F 109.5 . .
Sm1 C19A H19D 126.9 . .
Sm1 C19A H19E 122.0 . .
Sm1 C19A H19F 66.2 . .
C14A C19A Sm1 43.33(15) . .
C14A C19A H19D 109.5 . .
C14A C19A H19E 109.5 . .
C14A C19A H19F 109.5 . .
H19D C19A H19E 109.5 . .
H19D C19A H19F 109.5 . .
H19E C19A H19F 109.5 . .
Sm1 C18A H18D 79.6 . .
Sm1 C18A H18E 152.5 . .
Sm1 C18A H18F 90.6 . .
C13A C18A Sm1 44.23(18) . .
C13A C18A H18D 109.5 . .
C13A C18A H18E 109.5 . .
C13A C18A H18F 109.5 . .
H18D C18A H18E 109.5 . .
H18D C18A H18F 109.5 . .
H18E C18A H18F 109.5 . .
Sm1 C17A H17D 151.5 . .
Sm1 C17A H17E 82.7 . .
Sm1 C17A H17F 89.1 . .
C12A C17A Sm1 42.46(18) . .
C12A C17A H17D 109.5 . .
C12A C17A H17E 109.5 . .
C12A C17A H17F 109.5 . .
H17D C17A H17E 109.5 . .
H17D C17A H17F 109.5 . .
H17E C17A H17F 109.5 . .
Sm1 C16A H16D 88.0 . .
Sm1 C16A H16E 86.1 . .
Sm1 C16A H16F 149.9 . .
C11A C16A Sm1 40.45(16) . .
C11A C16A H16D 109.5 . .
C11A C16A H16E 109.5 . .
C11A C16A H16F 109.5 . .
H16D C16A H16E 109.5 . .
H16D C16A H16F 109.5 . .
H16E C16A H16F 109.5 . .
Sm2 C0AA H0AD 78.5 . .
Sm2 C0AA H0AE 146.3 . .
Sm2 C0AA H0AF 97.4 . .
Sm2 C0AA H0AA 86.2 . .
Sm2 C0AA H0AB 149.2 . .
Sm2 C0AA H0AC 88.7 . .
C31B C0AA Sm2 40.7(7) . .
C31B C0AA H0AD 109.8 . .
C31B C0AA H0AE 108.9 . .
C31B C0AA H0AF 109.8 . .
C31A C0AA Sm2 39.8(7) . .
C31A C0AA H0AA 109.5 . .
C31A C0AA H0AB 109.4 . .
C31A C0AA H0AC 109.5 . .
H0AD C0AA H0AE 109.5 . .
H0AD C0AA H0AF 109.2 . .
H0AE C0AA H0AF 109.7 . .
H0AA C0AA H0AB 109.5 . .
H0AA C0AA H0AC 109.5 . .
H0AB C0AA H0AC 109.5 . .

loop_
_geom_bond_atom_site_label_1
_geom_bond_atom_site_label_2
_geom_bond_distance
_geom_bond_site_symmetry_2
Sm2 O3 2.277(5) .
Sm2 O4 2.458(7) .
Sm2 C21 2.705(8) .
Sm2 C34B 2.705(15) .
Sm2 C32B 2.62(2) .
Sm2 C31B 2.713(18) .
Sm2 C25 2.696(8) .
Sm2 C35A 2.61(2) .
Sm2 C33A 2.701(19) .
Sm2 C31A 2.701(17) .
Sm1 O1 2.357(5) .
Sm1 O2 2.341(5) .
Sm1 C5 2.682(10) .
Sm1 C3 2.710(10) .
Sm1 C2 2.697(9) .
Sm1 C4 2.671(10) .
Sm1 C1 2.698(9) .
Sm1 C13B 2.725(11) .
Sm1 C14A 2.708(9) .
Sm1 C13A 2.670(9) .
S1 O1 1.538(6) .
S1 O3 1.534(6) .
S1 O2 1.543(6) .
O4 C41 1.404(11) .
O4 C44B 1.431(18) .
O4 C44A 1.54(3) .
C23 C24 1.390(12) .
C23 C28 1.538(13) .
C23 C22 1.414(14) .
C5 C4 1.383(13) .
C5 C1 1.378(12) .
C5 C10 1.555(12) .
C26 H26A 0.9800 .
C26 H26B 0.9800 .
C26 H26C 0.9800 .
C26 C21 1.498(13) .
C24 C25 1.410(14) .
C24 C29 1.517(13) .
C21 C25 1.405(13) .
C21 C22 1.424(13) .
C35B C34B 1.41(3) .
C35B C31B 1.31(4) .
C35B C40B 1.45(4) .
C34B C33B 1.37(3) .
C34B C39B 1.56(3) .
C33B C32B 1.44(3) .
C33B C38B 1.56(3) .
C32B C31B 1.37(3) .
C32B C37B 1.50(3) .
C31B C0AA 1.56(2) .
C40B H40A 0.9800 .
C40B H40B 0.9800 .
C40B H40C 0.9800 .
C39B H39A 0.9800 .
C39B H39B 0.9800 .
C39B H39C 0.9800 .
C38B H38A 0.9800 .
C38B H38B 0.9800 .
C38B H38C 0.9800 .
C37B H37A 0.9800 .
C37B H37B 0.9800 .
C37B H37C 0.9800 .
C3 C2 1.400(12) .
C3 C4 1.391(12) .
C3 C8 1.505(12) .
C25 C30 1.544(12) .
C2 C7 1.512(11) .
C2 C1 1.416(12) .
C4 C9 1.530(12) .
C7 H7A 0.9800 .
C7 H7B 0.9800 .
C7 H7C 0.9800 .
C28 H28A 0.9800 .
C28 H28B 0.9800 .
C28 H28C 0.9800 .
C8 H8A 0.9800 .
C8 H8B 0.9800 .
C8 H8C 0.9800 .
C22 C27 1.496(12) .
C41 H41A 0.9900 .
C41 H41B 0.9900 .
C41 H41C 0.9900 .
C41 H41D 0.9900 .
C41 C42B 1.54(3) .
C41 C42A 1.48(3) .
C6 H6A 0.9800 .
C6 H6B 0.9800 .
C6 H6C 0.9800 .
C6 C1 1.524(12) .
C29 H29A 0.9800 .
C29 H29B 0.9800 .
C29 H29C 0.9800 .
C9 H9A 0.9800 .
C9 H9B 0.9800 .
C9 H9C 0.9800 .
C27 H27A 0.9800 .
C27 H27B 0.9800 .
C27 H27C 0.9800 .
C30 H30A 0.9800 .
C30 H30B 0.9800 .
C30 H30C 0.9800 .
C10 H10A 0.9800 .
C10 H10B 0.9800 .
C10 H10C 0.9800 .
C42B H42A 0.9900 .
C42B H42B 0.9900 .
C42B C43A 1.53(3) .
C43B H43A 0.9900 .
C43B H43B 0.9900 .
C43B C44B 1.42(3) .
C43B C42A 1.67(3) .
C44B H44A 0.9900 .
C44B H44B 0.9900 .
C14B C13B 1.4200 .
C14B C15B 1.4200 .
C14B C19B 1.5095 .
C13B C12B 1.4200 .
C13B C18B 1.5095 .
C12B C11B 1.4200 .
C12B C17B 1.5095 .
C11B C15B 1.4200 .
C11B C16B 1.5095 .
C15B C20B 1.5095 .
C19B H19A 0.9800 .
C19B H19B 0.9800 .
C19B H19C 0.9800 .
C18B H18A 0.9800 .
C18B H18B 0.9800 .
C18B H18C 0.9800 .
C17B H17A 0.9800 .
C17B H17B 0.9800 .
C17B H17C 0.9800 .
C16B H16A 0.9800 .
C16B H16B 0.9800 .
C16B H16C 0.9800 .
C20B H20A 0.9800 .
C20B H20B 0.9800 .
C20B H20C 0.9800 .
C42A H42C 0.9900 .
C42A H42D 0.9900 .
C44A H44C 0.9900 .
C44A H44D 0.9900 .
C44A C43A 1.44(3) .
C43A H43C 0.9900 .
C43A H43D 0.9900 .
C35A C34A 1.47(3) .
C35A C31A 1.50(3) .
C35A C40A 1.49(4) .
C34A C33A 1.37(3) .
C34A C39A 1.52(3) .
C33A C32A 1.39(3) .
C33A C38A 1.47(3) .
C32A C31A 1.35(4) .
C32A C37A 1.54(4) .
C31A C0AA 1.54(2) .
C40A H40D 0.9800 .
C40A H40E 0.9800 .
C40A H40F 0.9800 .
C39A H39D 0.9800 .
C39A H39E 0.9800 .
C39A H39F 0.9800 .
C38A H38D 0.9800 .
C38A H38E 0.9800 .
C38A H38F 0.9800 .
C37A H37D 0.9800 .
C37A H37E 0.9800 .
C37A H37F 0.9800 .
C15A C14A 1.4200 .
C15A C11A 1.4200 .
C15A C20A 1.5095 .
C14A C13A 1.4200 .
C14A C19A 1.5095 .
C13A C12A 1.4200 .
C13A C18A 1.5095 .
C12A C11A 1.4200 .
C12A C17A 1.5095 .
C11A C16A 1.5095 .
C20A H20D 0.9800 .
C20A H20E 0.9800 .
C20A H20F 0.9800 .
C19A H19D 0.9800 .
C19A H19E 0.9800 .
C19A H19F 0.9800 .
C18A H18D 0.9800 .
C18A H18E 0.9800 .
C18A H18F 0.9800 .
C17A H17D 0.9800 .
C17A H17E 0.9800 .
C17A H17F 0.9800 .
C16A H16D 0.9800 .
C16A H16E 0.9800 .
C16A H16F 0.9800 .
C0AA H0AD 0.9800 .
C0AA H0AE 0.9800 .
C0AA H0AF 0.9802 .
C0AA H0AA 0.9801 .
C0AA H0AB 0.9801 .
C0AA H0AC 0.9801 .

loop_
_geom_torsion_atom_site_label_1
_geom_torsion_atom_site_label_2
_geom_torsion_atom_site_label_3
_geom_torsion_atom_site_label_4
_geom_torsion
_geom_torsion_site_symmetry_1
_geom_torsion_site_symmetry_2
_geom_torsion_site_symmetry_3
_geom_torsion_site_symmetry_4
Sm2 S1 O1 Sm1 -150.14(13) . . . .
Sm2 S1 O3 Sm1 177.0(3) . . . .
Sm2 S1 O2 Sm1 148.70(12) . . . .
Sm2 O4 C41 C42B -162.4(11) . . . .
Sm2 O4 C41 C42A 164.5(12) . . . .
Sm2 O4 C44B C43B 166.8(12) . . . .
Sm2 O4 C44A C43A 168.2(14) . . . .
Sm2 C23 C24 C25 -67.4(6) . . . .
Sm2 C23 C24 C29 120.6(8) . . . .
Sm2 C23 C22 C21 67.0(6) . . . .
Sm2 C23 C22 C27 -124.6(10) . . . .
Sm2 C26 C21 C25 -93.1(10) . . . .
Sm2 C26 C21 C22 93.3(9) . . . .
Sm2 C24 C25 C21 -68.7(6) . . . .
Sm2 C24 C25 C30 115.5(10) . . . .
Sm2 C21 C25 C24 69.0(6) . . . .
Sm2 C21 C25 C30 -115.0(8) . . . .
Sm2 C21 C22 C23 -67.7(6) . . . .
Sm2 C21 C22 C27 123.5(8) . . . .
Sm2 C35B C34B C33B 70.7(12) . . . .
Sm2 C35B C34B C39B -127.6(17) . . . .
Sm2 C35B C31B C32B -64.3(15) . . . .
Sm2 C35B C31B C0AA 118(2) . . . .
Sm2 C34B C33B C32B 64.2(12) . . . .
Sm2 C34B C33B C38B -114.2(16) . . . .
Sm2 C33B C32B C31B 75.1(14) . . . .
Sm2 C33B C32B C37B -120.2(19) . . . .
Sm2 C32B C31B C35B 69.7(17) . . . .
Sm2 C32B C31B C0AA -112.3(13) . . . .
Sm2 C41 C42B C43A -46(2) . . . .
Sm2 C41 C42A C43B 52(2) . . . .
Sm2 C44A C43A C42B 17(4) . . . .
Sm2 C35A C34A C33A 65.6(12) . . . .
Sm2 C35A C34A C39A -119.7(17) . . . .
Sm2 C35A C31A C32A -69.0(14) . . . .
Sm2 C35A C31A C0AA 112.4(14) . . . .
Sm2 C34A C33A C32A 69.9(15) . . . .
Sm2 C34A C33A C38A -125.7(15) . . . .
Sm2 C33A C32A C31A 65.6(16) . . . .
Sm2 C33A C32A C37A -110(2) . . . .
Sm2 C32A C31A C35A 64.2(12) . . . .
Sm2 C32A C31A C0AA -117.3(18) . . . .
Sm1 S1 O3 Sm2 -177.0(3) . . . .
Sm1 C5 C4 C3 69.9(8) . . . .
Sm1 C5 C4 C9 -112.5(10) . . . .
Sm1 C5 C1 C2 -67.6(7) . . . .
Sm1 C5 C1 C6 114.6(10) . . . .
Sm1 C3 C2 C7 -117.0(10) . . . .
Sm1 C3 C2 C1 68.8(7) . . . .
Sm1 C3 C4 C5 -69.1(7) . . . .
Sm1 C3 C4 C9 113.2(10) . . . .
Sm1 C2 C1 C5 67.5(7) . . . .
Sm1 C2 C1 C6 -114.7(10) . . . .
Sm1 C6 C1 C5 -92.0(12) . . . .
Sm1 C6 C1 C2 90.5(11) . . . .
Sm1 C14B C13B C12B 69.4(3) . . . .
Sm1 C14B C13B C18B -110.6(3) . . . .
Sm1 C14B C15B C11B -67.2(3) . . . .
Sm1 C14B C15B C20B 112.8(3) . . . .
Sm1 C13B C12B C11B 70.4(3) . . . .
Sm1 C13B C12B C17B -109.6(3) . . . .
Sm1 C12B C11B C15B 68.8(3) . . . .
Sm1 C12B C11B C16B -111.2(3) . . . .
Sm1 C11B C15B C14B 66.8(4) . . . .
Sm1 C11B C15B C20B -113.2(4) . . . .
Sm1 C15A C14A C13A 68.1(3) . . . .
Sm1 C15A C14A C19A -111.9(3) . . . .
Sm1 C15A C11A C12A -64.8(3) . . . .
Sm1 C15A C11A C16A 115.2(3) . . . .
Sm1 C14A C13A C12A 72.0(3) . . . .
Sm1 C14A C13A C18A -108.0(3) . . . .
Sm1 C13A C12A C11A 70.9(3) . . . .
Sm1 C13A C12A C17A -109.1(3) . . . .
Sm1 C12A C11A C15A 66.4(3) . . . .
Sm1 C12A C11A C16A -113.6(3) . . . .
O1 S1 O3 Sm2 -123.7(5) . . . .
O1 S1 O3 Sm1 53.2(3) . . . .
O1 S1 O2 Sm1 18.1(4) . . . .
O3 S1 O1 Sm1 -127.7(3) . . . .
O3 S1 O2 Sm1 127.7(3) . . . .
O2 S1 O1 Sm1 -18.0(4) . . . .
O2 S1 O3 Sm2 130.4(5) . . . .
O2 S1 O3 Sm1 -52.7(3) . . . .
O4 C41 C42B C43A -35(2) . . . .
O4 C41 C42A C43B 42.6(19) . . . .
O4 C44A C43A C42B 3(3) . . . .
C23 C24 C25 Sm2 68.4(6) . . . .
C23 C24 C25 C21 -0.4(10) . . . .
C23 C24 C25 C30 -176.1(9) . . . .
C23 C24 C29 Sm2 -94.6(10) . . . .
C23 C22 C27 Sm2 98.7(13) . . . .
C5 C4 C9 Sm1 91.0(11) . . . .
C26 C21 C25 Sm2 116.1(8) . . . .
C26 C21 C25 C24 -174.9(8) . . . .
C26 C21 C25 C30 1.1(14) . . . .
C26 C21 C22 Sm2 -116.6(8) . . . .
C26 C21 C22 C23 175.7(8) . . . .
C26 C21 C22 C27 6.8(13) . . . .
C24 C23 C28 Sm2 91.1(10) . . . .
C24 C23 C22 Sm2 -68.3(6) . . . .
C24 C23 C22 C21 -1.2(9) . . . .
C24 C23 C22 C27 167.1(9) . . . .
C24 C25 C30 Sm2 -94.1(12) . . . .
C21 C25 C30 Sm2 90.7(9) . . . .
C21 C22 C27 Sm2 -94.5(9) . . . .
C35B C34B C33B Sm2 -71.9(14) . . . .
C35B C34B C33B C32B -7.7(19) . . . .
C35B C34B C33B C38B 173.9(17) . . . .
C35B C34B C39B Sm2 100(2) . . . .
C35B C31B C0AA Sm2 -102(3) . . . .
C34B C35B C31B Sm2 65.3(13) . . . .
C34B C35B C31B C32B 1(2) . . . .
C34B C35B C31B C0AA -176.6(16) . . . .
C34B C35B C40B Sm2 -86(2) . . . .
C34B C33B C32B Sm2 -67.3(11) . . . .
C34B C33B C32B C31B 7.8(19) . . . .
C34B C33B C32B C37B 172.4(17) . . . .
C34B C33B C38B Sm2 89.4(19) . . . .
C33B C34B C39B Sm2 -100(2) . . . .
C33B C32B C31B Sm2 -75.4(13) . . . .
C33B C32B C31B C35B -6(2) . . . .
C33B C32B C31B C0AA 172.3(14) . . . .
C33B C32B C37B Sm2 96(2) . . . .
C32B C33B C38B Sm2 -88(2) . . . .
C32B C31B C0AA Sm2 80.6(17) . . . .
C31B C35B C34B Sm2 -66.1(15) . . . .
C31B C35B C34B C33B 5(2) . . . .
C31B C35B C34B C39B 166.2(18) . . . .
C31B C35B C40B Sm2 87(3) . . . .
C31B C32B C37B Sm2 -103(3) . . . .
C40B C35B C34B Sm2 109(2) . . . .
C40B C35B C34B C33B 180(2) . . . .
C40B C35B C34B C39B -19(3) . . . .
C40B C35B C31B Sm2 -110(2) . . . .
C40B C35B C31B C32B -174(2) . . . .
C40B C35B C31B C0AA 8(4) . . . .
C39B C34B C33B Sm2 127.0(16) . . . .
C39B C34B C33B C32B -168.8(18) . . . .
C39B C34B C33B C38B 13(2) . . . .
C38B C33B C32B Sm2 111(2) . . . .
C38B C33B C32B C31B -174.0(18) . . . .
C38B C33B C32B C37B -9(3) . . . .
C37B C32B C31B Sm2 122(2) . . . .
C37B C32B C31B C35B -168(2) . . . .
C37B C32B C31B C0AA 10(3) . . . .
C3 C2 C7 Sm1 95.1(11) . . . .
C3 C2 C1 Sm1 -69.3(7) . . . .
C3 C2 C1 C5 -1.9(12) . . . .
C3 C2 C1 C6 176.0(9) . . . .
C3 C4 C9 Sm1 -91.7(11) . . . .
C25 C24 C29 Sm2 95.0(11) . . . .
C25 C21 C22 Sm2 68.7(6) . . . .
C25 C21 C22 C23 1.0(9) . . . .
C25 C21 C22 C27 -167.8(8) . . . .
C2 C3 C4 Sm1 67.2(7) . . . .
C2 C3 C4 C5 -1.9(12) . . . .
C2 C3 C4 C9 -179.5(9) . . . .
C2 C3 C8 Sm1 -90.9(11) . . . .
C4 C5 C1 Sm1 68.3(7) . . . .
C4 C5 C1 C2 0.7(12) . . . .
C4 C5 C1 C6 -177.1(10) . . . .
C4 C5 C10 Sm1 -98.2(12) . . . .
C4 C3 C2 Sm1 -66.6(7) . . . .
C4 C3 C2 C7 176.5(10) . . . .
C4 C3 C2 C1 2.3(12) . . . .
C4 C3 C8 Sm1 89.5(11) . . . .
C7 C2 C1 Sm1 116.2(10) . . . .
C7 C2 C1 C5 -176.3(9) . . . .
C7 C2 C1 C6 1.5(17) . . . .
C28 C23 C24 Sm2 -115.5(8) . . . .
C28 C23 C24 C25 177.1(8) . . . .
C28 C23 C24 C29 5.1(14) . . . .
C28 C23 C22 Sm2 115.8(9) . . . .
C28 C23 C22 C21 -177.2(8) . . . .
C28 C23 C22 C27 -8.8(15) . . . .
C8 C3 C2 Sm1 113.7(10) . . . .
C8 C3 C2 C7 -3.3(17) . . . .
C8 C3 C2 C1 -177.5(10) . . . .
C8 C3 C4 Sm1 -113.0(10) . . . .
C8 C3 C4 C5 177.9(9) . . . .
C8 C3 C4 C9 0.2(17) . . . .
C22 C23 C24 Sm2 68.3(6) . . . .
C22 C23 C24 C25 1.0(10) . . . .
C22 C23 C24 C29 -171.0(8) . . . .
C22 C23 C28 Sm2 -93.5(9) . . . .
C22 C21 C25 Sm2 -69.4(6) . . . .
C22 C21 C25 C24 -0.4(10) . . . .
C22 C21 C25 C30 175.6(8) . . . .
C41 O4 C44B Sm2 -170.7(10) . . . .
C41 O4 C44B C43B -3.9(18) . . . .
C41 O4 C44A Sm2 165.5(11) . . . .
C41 O4 C44A C43A -26(2) . . . .
C41 C42B C43A C44A 18(3) . . . .
C1 C5 C4 Sm1 -69.2(7) . . . .
C1 C5 C4 C3 0.7(12) . . . .
C1 C5 C4 C9 178.3(10) . . . .
C1 C5 C10 Sm1 99.3(14) . . . .
C1 C2 C7 Sm1 -91.7(11) . . . .
C29 C24 C25 Sm2 -120.0(9) . . . .
C29 C24 C25 C21 171.3(8) . . . .
C29 C24 C25 C30 -4.5(15) . . . .
C10 C5 C4 Sm1 125.8(10) . . . .
C10 C5 C4 C3 -164.3(10) . . . .
C10 C5 C4 C9 13.3(17) . . . .
C10 C5 C1 Sm1 -126.5(11) . . . .
C10 C5 C1 C2 165.9(10) . . . .
C10 C5 C1 C6 -11.9(17) . . . .
C44B O4 C41 Sm2 167.5(14) . . . .
C44B O4 C41 C42A -28.0(16) . . . .
C44B C43B C42A C41 -43(2) . . . .
C14B C13B C12B Sm1 -70.4(3) . . . .
C14B C13B C12B C11B 0.0 . . . .
C14B C13B C12B C17B 180.0 . . . .
C14B C13B C18B Sm1 91.0(4) . . . .
C14B C15B C20B Sm1 -89.6(4) . . . .
C13B C14B C15B Sm1 67.2(3) . . . .
C13B C14B C15B C11B 0.0 . . . .
C13B C14B C15B C20B 180.0 . . . .
C13B C14B C19B Sm1 -87.8(4) . . . .
C13B C12B C11B Sm1 -68.8(3) . . . .
C13B C12B C11B C15B 0.0 . . . .
C13B C12B C11B C16B 180.0 . . . .
C13B C12B C17B Sm1 88.4(4) . . . .
C12B C13B C18B Sm1 -89.0(4) . . . .
C12B C11B C15B Sm1 -66.8(4) . . . .
C12B C11B C15B C14B 0.0 . . . .
C12B C11B C15B C20B 180.0 . . . .
C12B C11B C16B Sm1 88.0(4) . . . .
C11B C12B C17B Sm1 -91.6(4) . . . .
C11B C15B C20B Sm1 90.4(4) . . . .
C15B C14B C13B Sm1 -69.4(3) . . . .
C15B C14B C13B C12B 0.0 . . . .
C15B C14B C13B C18B 180.0 . . . .
C15B C14B C19B Sm1 92.2(4) . . . .
C15B C11B C16B Sm1 -92.0(4) . . . .
C19B C14B C13B Sm1 110.6(3) . . . .
C19B C14B C13B C12B 180.0 . . . .
C19B C14B C13B C18B 0.0 . . . .
C19B C14B C15B Sm1 -112.8(3) . . . .
C19B C14B C15B C11B 180.0 . . . .
C19B C14B C15B C20B 0.0 . . . .
C18B C13B C12B Sm1 109.6(3) . . . .
C18B C13B C12B C11B 180.0 . . . .
C18B C13B C12B C17B 0.0 . . . .
C17B C12B C11B Sm1 111.2(3) . . . .
C17B C12B C11B C15B 180.0 . . . .
C17B C12B C11B C16B 0.0 . . . .
C16B C11B C15B Sm1 113.2(4) . . . .
C16B C11B C15B C14B 180.0 . . . .
C16B C11B C15B C20B 0.0 . . . .
C42A C43B C44B Sm2 48(3) . . . .
C42A C43B C44B O4 29(2) . . . .
C44A O4 C41 Sm2 -160.7(15) . . . .
C44A O4 C41 C42B 36.9(17) . . . .
C35A C34A C33A Sm2 -62.4(12) . . . .
C35A C34A C33A C32A 7(2) . . . .
C35A C34A C33A C38A 171.9(15) . . . .
C35A C34A C39A Sm2 88(3) . . . .
C35A C31A C0AA Sm2 -83.4(18) . . . .
C34A C35A C31A Sm2 74.4(12) . . . .
C34A C35A C31A C32A 5(2) . . . .
C34A C35A C31A C0AA -173.2(14) . . . .
C34A C35A C40A Sm2 -97(2) . . . .
C34A C33A C32A Sm2 -69.7(13) . . . .
C34A C33A C32A C31A -4(2) . . . .
C34A C33A C32A C37A -180(2) . . . .
C34A C33A C38A Sm2 97(2) . . . .
C33A C34A C39A Sm2 -98(2) . . . .
C33A C32A C31A Sm2 -65.4(15) . . . .
C33A C32A C31A C35A -1(2) . . . .
C33A C32A C31A C0AA 177.3(16) . . . .
C33A C32A C37A Sm2 90(2) . . . .
C32A C33A C38A Sm2 -101(3) . . . .
C32A C31A C0AA Sm2 98(2) . . . .
C31A C35A C34A Sm2 -73.3(12) . . . .
C31A C35A C34A C33A -7.7(19) . . . .
C31A C35A C34A C39A 167.0(16) . . . .
C31A C35A C40A Sm2 95(2) . . . .
C31A C32A C37A Sm2 -86(2) . . . .
C40A C35A C34A Sm2 116(2) . . . .
C40A C35A C34A C33A -178.3(19) . . . .
C40A C35A C34A C39A -4(3) . . . .
C40A C35A C31A Sm2 -115(2) . . . .
C40A C35A C31A C32A 176(2) . . . .
C40A C35A C31A C0AA -3(3) . . . .
C39A C34A C33A Sm2 123.2(17) . . . .
C39A C34A C33A C32A -166.9(18) . . . .
C39A C34A C33A C38A -2(3) . . . .
C38A C33A C32A Sm2 126.7(18) . . . .
C38A C33A C32A C31A -167.7(17) . . . .
C38A C33A C32A C37A 16(3) . . . .
C37A C32A C31A Sm2 110.9(19) . . . .
C37A C32A C31A C35A 175.2(18) . . . .
C37A C32A C31A C0AA -6(3) . . . .
C15A C14A C13A Sm1 -72.0(3) . . . .
C15A C14A C13A C12A 0.0 . . . .
C15A C14A C13A C18A 180.0 . . . .
C15A C14A C19A Sm1 93.8(3) . . . .
C15A C11A C16A Sm1 -91.7(3) . . . .
C14A C15A C11A Sm1 64.8(3) . . . .
C14A C15A C11A C12A 0.0 . . . .
C14A C15A C11A C16A 180.0 . . . .
C14A C15A C20A Sm1 -86.7(3) . . . .
C14A C13A C12A Sm1 -70.9(3) . . . .
C14A C13A C12A C11A 0.0 . . . .
C14A C13A C12A C17A 180.0 . . . .
C14A C13A C18A Sm1 89.0(3) . . . .
C13A C14A C19A Sm1 -86.2(3) . . . .
C13A C12A C11A Sm1 -66.4(3) . . . .
C13A C12A C11A C15A 0.0 . . . .
C13A C12A C11A C16A 180.0 . . . .
C13A C12A C17A Sm1 85.6(3) . . . .
C12A C13A C18A Sm1 -91.0(3) . . . .
C12A C11A C16A Sm1 88.3(3) . . . .
C11A C15A C14A Sm1 -68.1(3) . . . .
C11A C15A C14A C13A 0.0 . . . .
C11A C15A C14A C19A 180.0 . . . .
C11A C15A C20A Sm1 93.3(3) . . . .
C11A C12A C17A Sm1 -94.4(3) . . . .
C20A C15A C14A Sm1 111.9(3) . . . .
C20A C15A C14A C13A 180.0 . . . .
C20A C15A C14A C19A 0.0 . . . .
C20A C15A C11A Sm1 -115.2(3) . . . .
C20A C15A C11A C12A 180.0 . . . .
C20A C15A C11A C16A 0.0 . . . .
C19A C14A C13A Sm1 108.0(3) . . . .
C19A C14A C13A C12A 180.0 . . . .
C19A C14A C13A C18A 0.0 . . . .
C18A C13A C12A Sm1 109.1(3) . . . .
C18A C13A C12A C11A 180.0 . . . .
C18A C13A C12A C17A 0.0 . . . .
C17A C12A C11A Sm1 113.6(3) . . . .
C17A C12A C11A C15A 180.0 . . . .
C17A C12A C11A C16A 0.0 . . . .
